data_7035453
loop_
_publ_author_name
'Cai, Yuanjing'
'Samedov, Kerim'
'Dolinar, Brian S.'
'Albright, Haley'
'Song, Zhegang'
'Zhang, Chaocan'
'Tang, Ben Zhong'
'West, Robert'

_publ_section_title
;
 AEE-active cyclic tetraphenylsilole derivatives with \sim 100%
 solid-state fluorescence quantum efficiency.
;
_journal_issue 29
_journal_name_full 'Dalton transactions (Cambridge, England : 2003)'
_journal_page_first 12970
_journal_page_last 12975
_journal_paper_doi 10.1039/c5dt01846c
_journal_volume 44
_journal_year 2015
_chemical_absolute_configuration unk
_chemical_formula_moiety 'C70 H56 O4 Si4'
_chemical_formula_sum 'C70 H56 O4 Si4'
_chemical_formula_weight 1073.50
_chemical_name_systematic
;
 ?
;
_space_group_crystal_system orthorhombic
_space_group_IT_number 19
_space_group_name_Hall 'P 2ac 2ab'
_space_group_name_H-M_alt 'P 21 21 21'
_symmetry_space_group_name_Hall 'P 2ac 2ab'
_symmetry_space_group_name_H-M 'P 21 21 21'
_atom_sites_solution_hydrogens geom
_atom_sites_solution_primary direct
_audit_update_record
;
2014-06-25 deposited with the CCDC.
2015-06-15 downloaded from the CCDC.
;
_cell_angle_alpha 90
_cell_angle_beta 90
_cell_angle_gamma 90
_cell_formula_units_Z 4
_cell_length_a 13.033(8)
_cell_length_b 19.851(11)
_cell_length_c 22.521(11)
_cell_measurement_reflns_used 5471
_cell_measurement_temperature 100.0
_cell_measurement_theta_max 20.63
_cell_measurement_theta_min 2.39
_cell_volume 5827(6)
_computing_cell_refinement 'SAINT+ Ver. 7.68A (Bruker-AXS, 2009)'
_computing_data_collection 'APEX2 Ver. 2012.14-3 (Bruker-AXS, 2012)'
_computing_data_reduction 'SAINT+ Ver. 7.68A'
_computing_molecular_graphics SHELXTL
_computing_publication_material SHELXTL
_computing_structure_refinement SHELXTL
_computing_structure_solution
;
SHELX, G.M. Sheldrick, Acta Cryst.
(2008). A64, 112-122
;
_diffrn_ambient_temperature 100.0
_diffrn_detector_area_resol_mean 7.9
_diffrn_detector_type 'CCD area detector'
_diffrn_measured_fraction_theta_full 1.000
_diffrn_measured_fraction_theta_max 0.993
_diffrn_measurement_device 'three-circle diffractometer'
_diffrn_measurement_device_type 'Bruker SMART APEX2 area detector'
_diffrn_measurement_method '0.5\ \w and 0.5\ \f scans'
_diffrn_radiation_collimation 'focusing mirrors'
_diffrn_radiation_monochromator 'mirror optics'
_diffrn_radiation_probe x-ray
_diffrn_radiation_type 'Mo K\a'
_diffrn_radiation_wavelength 0.71073
_diffrn_radiation_xray_symbol K-L~3~
_diffrn_reflns_av_R_equivalents 0.1018
_diffrn_reflns_av_unetI/netI 0.0775
_diffrn_reflns_laue_measured_fraction_full 1.000
_diffrn_reflns_laue_measured_fraction_max 0.993
_diffrn_reflns_limit_h_max 15
_diffrn_reflns_limit_h_min -15
_diffrn_reflns_limit_k_max 24
_diffrn_reflns_limit_k_min -23
_diffrn_reflns_limit_l_max 27
_diffrn_reflns_limit_l_min -21
_diffrn_reflns_number 58165
_diffrn_reflns_point_group_measured_fraction_full 1.000
_diffrn_reflns_point_group_measured_fraction_max 0.992
_diffrn_reflns_theta_full 25.000
_diffrn_reflns_theta_max 25.768
_diffrn_reflns_theta_min 1.367
_diffrn_source 'microfocus sealed X-ray tube'
_diffrn_source_type 'Incoatec I\ms'
_diffrn_standards_number 0
_exptl_absorpt_coefficient_mu 0.152
_exptl_absorpt_correction_T_max 1.0000
_exptl_absorpt_correction_T_min 0.8402
_exptl_absorpt_correction_type analytical
_exptl_absorpt_process_details
;
SADABS-2012/1 (Bruker,2012) was used for absorption correction.
wR2(int) was 0.0915 before and 0.0765 after correction.
The Ratio of minimum to maximum transmission is 0.8402.
The \l/2 correction factor is Not present.
;
_exptl_crystal_colour 'light yellow'
_exptl_crystal_colour_modifier light
_exptl_crystal_colour_primary yellow
_exptl_crystal_density_diffrn 1.224
_exptl_crystal_density_method 'not measured'
_exptl_crystal_description block
_exptl_crystal_F_000 2256
_exptl_crystal_size_max 0.099
_exptl_crystal_size_mid 0.093
_exptl_crystal_size_min 0.083
_refine_diff_density_max 0.330
_refine_diff_density_min -0.331
_refine_diff_density_rms 0.051
_refine_ls_abs_structure_details
;
 Flack x determined using 3088 quotients [(I+)-(I-)]/[(I+)+(I-)]
 (Parsons and Flack (2004), Acta Cryst. A60, s61).
;
_refine_ls_abs_structure_Flack -0.20(8)
_refine_ls_extinction_method none
_refine_ls_goodness_of_fit_ref 1.028
_refine_ls_hydrogen_treatment constr
_refine_ls_matrix_type full
_refine_ls_number_parameters 846
_refine_ls_number_reflns 11070
_refine_ls_number_restraints 508
_refine_ls_restrained_S_all 1.038
_refine_ls_R_factor_all 0.0837
_refine_ls_R_factor_gt 0.0567
_refine_ls_shift/su_max 0.025
_refine_ls_shift/su_mean 0.001
_refine_ls_structure_factor_coef Fsqd
_refine_ls_weighting_details 'w=1/[\s^2^(Fo^2^)+(0.0494P)^2^+3.6021P] where P=(Fo^2^+2Fc^2^)/3'
_refine_ls_weighting_scheme calc
_refine_ls_wR_factor_gt 0.1231
_refine_ls_wR_factor_ref 0.1345
_reflns_Friedel_coverage 0.813
_reflns_friedel_fraction_full 1.000
_reflns_friedel_fraction_max 0.991
_reflns_number_gt 8415
_reflns_number_total 11070
_reflns_threshold_expression 'I > 2\s(I)'
_cod_data_source_file c5dt01846c2.cif
_cod_data_source_block 1
_cod_depositor_comments 'Adding full bibliography for 7035452--7035454.cif.'
_cod_database_code 7035453
_shelx_space_group_comment
;
The symmetry employed for this shelxl refinement is uniquely defined
by the following loop, which should always be used as a source of
symmetry information in preference to the above space-group names.
They are only intended as comments.
;
_shelx_estimated_absorpt_t_max 0.988
_shelx_estimated_absorpt_t_min 0.985
_olex2_refinement_description
;
1. Fixed Uiso
 At 1.2 times of:
  All C(H) groups
 At 1.5 times of:
  All C(H,H,H) groups
2. Restrained distances
 C3-C17 \\sim C3-C17A
 with sigma of 0.01
 Si4-C69A \\sim Si4-C64
 with sigma of 0.01
 C58A-C39 \\sim C58-C39
 with sigma of 0.01
3. Uiso/Uaniso restraints and constraints
C17 \\sim C18 \\sim C19 \\sim C20 \\sim C21 \\sim C22 \\sim C17A \\sim C18A
\\sim C19A \\sim C20A \\sim C21A \\sim C22A: within 1.7A with sigma of 0.02 and
sigma for terminal atoms of 0.04
C58 \\sim C59 \\sim C60 \\sim C61 \\sim C62 \\sim C63 \\sim C58A \\sim C59A
\\sim C60A \\sim C61A \\sim C62A \\sim C63A: within 1.7A with sigma of 0.02 and
sigma for terminal atoms of 0.04
C64 \\sim C65 \\sim C66 \\sim C67 \\sim C68 \\sim C69 \\sim C64A \\sim C65A
\\sim C66A \\sim C67A \\sim C68A \\sim C69A: within 1.7A with sigma of 0.01 and
sigma for terminal atoms of 0.02
4. Same fragment restrains
{C17A, C18A, C19A, C20A, C21A, C22A}
as
{C17, C18, C19, C20, C21, C22}
{C58A, C59A, C60A, C61A, C62A, C63A}
as
{C58, C59, C60, C61, C62, C63}
{C64, C65, C66, C67, C68, C69}
as
{C64, C65, C66, C67, C68, C69}
5. Others
 Sof(C17A)=Sof(C18A)=Sof(H18A)=Sof(C19A)=Sof(H19A)=Sof(C20A)=Sof(H20A)=
 Sof(C21A)=Sof(H21A)=Sof(C22A)=Sof(H22A)=1-FVAR(1)
 Sof(C17)=Sof(C18)=Sof(H18)=Sof(C19)=Sof(H19)=Sof(C20)=Sof(H20)=Sof(C21)=
 Sof(H21)=Sof(C22)=Sof(H22)=FVAR(1)
 Sof(C58A)=Sof(C59A)=Sof(H59A)=Sof(C60A)=Sof(H60A)=Sof(C61A)=Sof(H61A)=
 Sof(C62A)=Sof(H62A)=Sof(C63A)=Sof(H63A)=1-FVAR(2)
 Sof(C58)=Sof(C59)=Sof(H59)=Sof(C60)=Sof(H60)=Sof(C61)=Sof(H61)=Sof(C62)=
 Sof(H62)=Sof(C63)=Sof(H63)=FVAR(2)
 Sof(C64A)=Sof(H64A)=Sof(C65A)=Sof(H65A)=Sof(C66A)=Sof(H66A)=Sof(C67A)=
 Sof(H67A)=Sof(C68A)=Sof(H68A)=Sof(C69A)=1-FVAR(3)
 Sof(C64)=Sof(C65)=Sof(H65)=Sof(C66)=Sof(H66)=Sof(C67)=Sof(H67)=Sof(C68)=
 Sof(H68)=Sof(C69)=Sof(H69)=FVAR(3)
6.a Aromatic/amide H refined with riding coordinates:
 C6(H6), C7(H7), C8(H8), C9(H9), C10(H10), C12(H12), C13(H13), C14(H14),
 C15(H15), C16(H16), C18(H18), C19(H19), C20(H20), C21(H21), C22(H22),
 C18A(H18A), C19A(H19A), C20A(H20A), C21A(H21A), C22A(H22A), C24(H24), C25(H25),
  C26(H26), C27(H27), C28(H28), C30(H30), C31(H31), C32(H32), C33(H33),
 C34(H34), C41(H41), C42(H42), C43(H43), C44(H44), C45(H45), C47(H47), C48(H48),
  C49(H49), C50(H50), C51(H51), C53(H53), C54(H54), C55(H55), C56(H56),
 C57(H57), C59(H59), C60(H60), C61(H61), C62(H62), C63(H63), C59A(H59A),
 C60A(H60A), C61A(H61A), C62A(H62A), C63A(H63A), C65(H65), C66(H66), C67(H67),
 C68(H68), C69(H69), C64A(H64A), C65A(H65A), C66A(H66A), C67A(H67A), C68A(H68A)
6.b Fitted hexagon refined as free rotating group:
 C64(C65,C66,C67,C68,C69), C64A(C65A,C66A,C67A,C68A,C69A)
6.c Idealised Me refined as rotating group:
 C35(H35A,H35B,H35C), C70(H70A,H70B,H70C)
;

loop_
_space_group_symop_operation_xyz
'x, y, z'
'-x+1/2, -y, z+1/2'
'-x, y+1/2, -z+1/2'
'x+1/2, -y+1/2, -z'

loop_
_atom_site_label
_atom_site_type_symbol
_atom_site_fract_x
_atom_site_fract_y
_atom_site_fract_z
_atom_site_U_iso_or_equiv
_atom_site_adp_type
_atom_site_occupancy
_atom_site_site_symmetry_order
_atom_site_calc_flag
_atom_site_refinement_flags_posn
_atom_site_refinement_flags_adp
_atom_site_refinement_flags_occupancy
_atom_site_disorder_assembly
_atom_site_disorder_group
Si1 Si 0.25007(10) 0.58943(7) 0.12058(6) 0.0261(3) Uani 1 1 d . . . . .
Si2 Si 0.47877(10) 0.63757(7) 0.13599(7) 0.0289(3) Uani 1 1 d . . . . .
Si3 Si 0.54223(11) 0.48694(8) 0.17162(7) 0.0314(4) Uani 1 1 d . . . . .
Si4 Si 0.31353(11) 0.43989(8) 0.15287(7) 0.0323(4) Uani 1 1 d D . . . .
O1 O 0.3566(2) 0.63087(18) 0.12184(16) 0.0319(8) Uani 1 1 d . . . . .
O2 O 0.5241(3) 0.56507(18) 0.15603(16) 0.0348(8) Uani 1 1 d . . . . .
O3 O 0.4336(3) 0.44850(19) 0.17208(18) 0.0398(10) Uani 1 1 d . . . . .
O4 O 0.2764(2) 0.50945(17) 0.12220(16) 0.0312(8) Uani 1 1 d . . . . .
C1 C 0.1540(4) 0.6144(3) 0.1773(2) 0.0259(11) Uani 1 1 d . . . . .
C2 C 0.0678(4) 0.6312(2) 0.1477(2) 0.0260(11) Uani 1 1 d . . . . .
C3 C 0.0741(4) 0.6299(2) 0.0803(2) 0.0237(11) Uani 1 1 d D . . . .
C4 C 0.1656(4) 0.6105(2) 0.0572(2) 0.0236(11) Uani 1 1 d . . . . .
C5 C 0.1657(4) 0.6100(3) 0.2423(2) 0.0322(13) Uani 1 1 d . . . . .
C6 C 0.2540(4) 0.6344(3) 0.2688(3) 0.0449(15) Uani 1 1 d . . . . .
H6 H 0.3048 0.6558 0.2451 0.054 Uiso 1 1 calc R U . . .
C7 C 0.2694(5) 0.6279(4) 0.3296(3) 0.0601(19) Uani 1 1 d . . . . .
H7 H 0.3303 0.6453 0.3471 0.072 Uiso 1 1 calc R U . . .
C8 C 0.1981(6) 0.5967(4) 0.3645(3) 0.0596(19) Uani 1 1 d . . . . .
H8 H 0.2094 0.5916 0.4059 0.072 Uiso 1 1 calc R U . . .
C9 C 0.1103(5) 0.5730(3) 0.3388(3) 0.0533(18) Uani 1 1 d . . . . .
H9 H 0.0601 0.5517 0.3630 0.064 Uiso 1 1 calc R U . . .
C10 C 0.0926(4) 0.5793(3) 0.2786(3) 0.0440(15) Uani 1 1 d . . . . .
H10 H 0.0306 0.5627 0.2619 0.053 Uiso 1 1 calc R U . . .
C11 C -0.0289(4) 0.6529(3) 0.1777(2) 0.0298(12) Uani 1 1 d . . . . .
C12 C -0.0282(4) 0.7085(3) 0.2153(2) 0.0363(13) Uani 1 1 d . . . . .
H12 H 0.0338 0.7326 0.2214 0.044 Uiso 1 1 calc R U . . .
C13 C -0.1156(5) 0.7289(3) 0.2436(3) 0.0464(16) Uani 1 1 d . . . . .
H13 H -0.1137 0.7669 0.2691 0.056 Uiso 1 1 calc R U . . .
C14 C -0.2064(5) 0.6949(4) 0.2353(3) 0.0531(18) Uani 1 1 d . . . . .
H14 H -0.2672 0.7098 0.2545 0.064 Uiso 1 1 calc R U . . .
C15 C -0.2084(4) 0.6391(4) 0.1990(3) 0.0489(16) Uani 1 1 d . . . . .
H15 H -0.2708 0.6149 0.1941 0.059 Uiso 1 1 calc R U . . .
C16 C -0.1209(4) 0.6176(3) 0.1697(3) 0.0367(13) Uani 1 1 d . . . . .
H16 H -0.1233 0.5794 0.1444 0.044 Uiso 1 1 calc R U . . .
C17 C -0.0171(5) 0.6480(6) 0.0454(3) 0.028(2) Uani 0.80(4) 1 d D U P A 1
C18 C -0.0535(10) 0.7150(5) 0.0515(5) 0.037(2) Uani 0.80(4) 1 d D U P A 1
H18 H -0.0202 0.7450 0.0782 0.045 Uiso 0.80(4) 1 calc R U P A 1
C19 C -0.1368(12) 0.7368(8) 0.0192(6) 0.054(3) Uani 0.80(4) 1 d D U P A 1
H19 H -0.1602 0.7818 0.0234 0.065 Uiso 0.80(4) 1 calc R U P A 1
C20 C -0.1855(10) 0.6944(11) -0.0187(6) 0.064(4) Uani 0.80(4) 1 d D U P A 1
H20 H -0.2433 0.7100 -0.0404 0.077 Uiso 0.80(4) 1 calc R U P A 1
C21 C -0.1517(10) 0.6281(10) -0.0261(6) 0.059(3) Uani 0.80(4) 1 d D U P A 1
H21 H -0.1869 0.5985 -0.0523 0.070 Uiso 0.80(4) 1 calc R U P A 1
C22 C -0.0657(8) 0.6056(7) 0.0054(6) 0.043(3) Uani 0.80(4) 1 d D U P A 1
H22 H -0.0406 0.5612 -0.0006 0.051 Uiso 0.80(4) 1 calc R U P A 1
C17A C -0.0157(15) 0.657(3) 0.0475(10) 0.036(7) Uani 0.20(4) 1 d D U P A 2
C18A C -0.080(4) 0.714(2) 0.0475(14) 0.045(7) Uani 0.20(4) 1 d D U P A 2
H18A H -0.0628 0.7523 0.0712 0.054 Uiso 0.20(4) 1 calc R U P A 2
C19A C -0.166(3) 0.716(3) 0.014(2) 0.048(7) Uani 0.20(4) 1 d D U P A 2
H19A H -0.2058 0.7557 0.0137 0.058 Uiso 0.20(4) 1 calc R U P A 2
C20A C -0.198(3) 0.663(3) -0.019(2) 0.050(7) Uani 0.20(4) 1 d D U P A 2
H20A H -0.2576 0.6672 -0.0436 0.060 Uiso 0.20(4) 1 calc R U P A 2
C21A C -0.143(4) 0.603(3) -0.018(2) 0.049(7) Uani 0.20(4) 1 d D U P A 2
H21A H -0.1650 0.5645 -0.0393 0.059 Uiso 0.20(4) 1 calc R U P A 2
C22A C -0.053(3) 0.601(2) 0.017(2) 0.041(7) Uani 0.20(4) 1 d D U P A 2
H22A H -0.0169 0.5592 0.0195 0.049 Uiso 0.20(4) 1 calc R U P A 2
C23 C 0.1996(4) 0.6114(3) -0.0050(2) 0.0280(12) Uani 1 1 d . . . . .
C24 C 0.1573(4) 0.6502(3) -0.0506(3) 0.0415(15) Uani 1 1 d . . . . .
H24 H 0.0971 0.6756 -0.0427 0.050 Uiso 1 1 calc R U . . .
C25 C 0.1991(5) 0.6529(4) -0.1059(3) 0.0491(17) Uani 1 1 d . . . . .
H25 H 0.1685 0.6804 -0.1355 0.059 Uiso 1 1 calc R U . . .
C26 C 0.2850(5) 0.6163(4) -0.1190(3) 0.0492(17) Uani 1 1 d . . . . .
H26 H 0.3140 0.6182 -0.1577 0.059 Uiso 1 1 calc R U . . .
C27 C 0.3287(5) 0.5770(3) -0.0764(3) 0.0464(16) Uani 1 1 d . . . . .
H27 H 0.3882 0.5514 -0.0854 0.056 Uiso 1 1 calc R U . . .
C28 C 0.2870(4) 0.5743(3) -0.0200(2) 0.0356(13) Uani 1 1 d . . . . .
H28 H 0.3184 0.5466 0.0092 0.043 Uiso 1 1 calc R U . . .
C29 C 0.4956(4) 0.6957(3) 0.1995(3) 0.0336(13) Uani 1 1 d . . . . .
C30 C 0.4862(4) 0.7651(3) 0.1922(3) 0.0458(16) Uani 1 1 d . . . . .
H30 H 0.4750 0.7834 0.1538 0.055 Uiso 1 1 calc R U . . .
C31 C 0.4931(5) 0.8073(3) 0.2409(4) 0.059(2) Uani 1 1 d . . . . .
H31 H 0.4883 0.8547 0.2354 0.071 Uiso 1 1 calc R U . . .
C32 C 0.5067(5) 0.7818(3) 0.2971(4) 0.0567(19) Uani 1 1 d . . . . .
H32 H 0.5086 0.8112 0.3304 0.068 Uiso 1 1 calc R U . . .
C33 C 0.5177(5) 0.7132(3) 0.3047(3) 0.0494(16) Uani 1 1 d . . . . .
H33 H 0.5285 0.6952 0.3433 0.059 Uiso 1 1 calc R U . . .
C34 C 0.5131(5) 0.6713(3) 0.2569(3) 0.0402(14) Uani 1 1 d . . . . .
H34 H 0.5220 0.6243 0.2626 0.048 Uiso 1 1 calc R U . . .
C35 C 0.5437(5) 0.6664(3) 0.0683(3) 0.0526(17) Uani 1 1 d . . . . .
H35A H 0.5259 0.6365 0.0352 0.079 Uiso 1 1 calc R U . . .
H35B H 0.6182 0.6656 0.0745 0.079 Uiso 1 1 calc R U . . .
H35C H 0.5219 0.7124 0.0590 0.079 Uiso 1 1 calc R U . . .
C36 C 0.6165(4) 0.4734(3) 0.2412(2) 0.0301(12) Uani 1 1 d . . . . .
C37 C 0.7026(4) 0.4397(3) 0.2250(2) 0.0306(12) Uani 1 1 d . . . . .
C38 C 0.7145(4) 0.4238(3) 0.1599(2) 0.0337(13) Uani 1 1 d . . . . .
C39 C 0.6395(4) 0.4458(3) 0.1237(3) 0.0361(13) Uani 1 1 d D . . . .
C40 C 0.5882(4) 0.4964(3) 0.3013(3) 0.0359(13) Uani 1 1 d . . . . .
C41 C 0.4890(4) 0.4883(3) 0.3215(3) 0.0422(14) Uani 1 1 d . . . . .
H41 H 0.4402 0.4666 0.2967 0.051 Uiso 1 1 calc R U . . .
C42 C 0.4588(5) 0.5107(3) 0.3765(3) 0.0526(17) Uani 1 1 d . . . . .
H42 H 0.3906 0.5026 0.3897 0.063 Uiso 1 1 calc R U . . .
C43 C 0.5251(6) 0.5440(3) 0.4119(3) 0.0592(19) Uani 1 1 d . . . . .
H43 H 0.5030 0.5609 0.4493 0.071 Uiso 1 1 calc R U . . .
C44 C 0.6265(6) 0.5534(3) 0.3933(3) 0.0583(19) Uani 1 1 d . . . . .
H44 H 0.6741 0.5760 0.4183 0.070 Uiso 1 1 calc R U . . .
C45 C 0.6570(5) 0.5298(3) 0.3387(3) 0.0477(16) Uani 1 1 d . . . . .
H45 H 0.7259 0.5363 0.3262 0.057 Uiso 1 1 calc R U . . .
C46 C 0.7838(4) 0.4168(3) 0.2671(2) 0.0295(12) Uani 1 1 d . . . . .
C47 C 0.7647(4) 0.3668(3) 0.3080(3) 0.0434(15) Uani 1 1 d . . . . .
H47 H 0.6974 0.3489 0.3117 0.052 Uiso 1 1 calc R U . . .
C48 C 0.8427(4) 0.3425(4) 0.3439(3) 0.0528(18) Uani 1 1 d . . . . .
H48 H 0.8288 0.3071 0.3711 0.063 Uiso 1 1 calc R U . . .
C49 C 0.9395(4) 0.3687(3) 0.3405(3) 0.0437(15) Uani 1 1 d . . . . .
H49 H 0.9922 0.3525 0.3659 0.052 Uiso 1 1 calc R U . . .
C50 C 0.9598(4) 0.4186(3) 0.3002(3) 0.0425(15) Uani 1 1 d . . . . .
H50 H 1.0270 0.4369 0.2976 0.051 Uiso 1 1 calc R U . . .
C51 C 0.8832(4) 0.4424(3) 0.2635(3) 0.0410(14) Uani 1 1 d . . . . .
H51 H 0.8984 0.4766 0.2353 0.049 Uiso 1 1 calc R U . . .
C52 C 0.8068(4) 0.3852(3) 0.1388(3) 0.0390(14) Uani 1 1 d . . . . .
C53 C 0.8788(5) 0.4148(4) 0.1032(3) 0.0554(18) Uani 1 1 d . . . . .
H53 H 0.8681 0.4595 0.0894 0.067 Uiso 1 1 calc R U . . .
C54 C 0.9678(6) 0.3805(4) 0.0868(3) 0.071(2) Uani 1 1 d . . . . .
H54 H 1.0181 0.4018 0.0627 0.085 Uiso 1 1 calc R U . . .
C55 C 0.9815(6) 0.3151(5) 0.1061(3) 0.073(2) Uani 1 1 d . . . . .
H55 H 1.0416 0.2912 0.0951 0.087 Uiso 1 1 calc R U . . .
C56 C 0.9093(6) 0.2844(4) 0.1411(3) 0.063(2) Uani 1 1 d . . . . .
H56 H 0.9194 0.2392 0.1535 0.076 Uiso 1 1 calc R U . . .
C57 C 0.8218(5) 0.3186(3) 0.1584(3) 0.0465(16) Uani 1 1 d . . . . .
H57 H 0.7724 0.2974 0.1831 0.056 Uiso 1 1 calc R U . . .
C58 C 0.6352(12) 0.4352(7) 0.0583(3) 0.038(3) Uani 0.75(3) 1 d D U P B 1
C59 C 0.6352(15) 0.4894(8) 0.0202(6) 0.062(4) Uani 0.75(3) 1 d D U P B 1
H59 H 0.6435 0.5334 0.0360 0.074 Uiso 0.75(3) 1 calc R U P B 1
C60 C 0.6232(13) 0.4813(9) -0.0412(5) 0.072(4) Uani 0.75(3) 1 d D U P B 1
H60 H 0.6226 0.5193 -0.0668 0.086 Uiso 0.75(3) 1 calc R U P B 1
C61 C 0.6123(9) 0.4164(9) -0.0639(5) 0.066(4) Uani 0.75(3) 1 d D U P B 1
H61 H 0.6006 0.4098 -0.1051 0.079 Uiso 0.75(3) 1 calc R U P B 1
C62 C 0.6185(12) 0.3610(8) -0.0255(6) 0.085(4) Uani 0.75(3) 1 d D U P B 1
H62 H 0.6134 0.3165 -0.0408 0.102 Uiso 0.75(3) 1 calc R U P B 1
C63 C 0.6320(11) 0.3714(7) 0.0341(6) 0.065(4) Uani 0.75(3) 1 d D U P B 1
H63 H 0.6395 0.3336 0.0596 0.078 Uiso 0.75(3) 1 calc R U P B 1
C58A C 0.617(5) 0.429(2) 0.0610(9) 0.055(7) Uani 0.25(3) 1 d D U P B 2
C59A C 0.608(4) 0.478(2) 0.0187(17) 0.050(7) Uani 0.25(3) 1 d D U P B 2
H59A H 0.6128 0.5241 0.0289 0.059 Uiso 0.25(3) 1 calc R U P B 2
C60A C 0.592(4) 0.457(2) -0.0409(16) 0.066(7) Uani 0.25(3) 1 d D U P B 2
H60A H 0.5910 0.4885 -0.0727 0.079 Uiso 0.25(3) 1 calc R U P B 2
C61A C 0.576(4) 0.389(2) -0.0502(17) 0.072(7) Uani 0.25(3) 1 d D U P B 2
H61A H 0.5664 0.3741 -0.0901 0.086 Uiso 0.25(3) 1 calc R U P B 2
C62A C 0.573(4) 0.339(2) -0.0061(18) 0.093(8) Uani 0.25(3) 1 d D U P B 2
H62A H 0.5578 0.2934 -0.0142 0.112 Uiso 0.25(3) 1 calc R U P B 2
C63A C 0.595(4) 0.362(2) 0.0501(16) 0.072(7) Uani 0.25(3) 1 d D U P B 2
H63A H 0.5954 0.3313 0.0822 0.087 Uiso 0.25(3) 1 calc R U P B 2
C64 C 0.3101(4) 0.3676(2) 0.1004(2) 0.0382(17) Uani 0.819(6) 1 d DG U P C 1
C65 C 0.2756(4) 0.3057(2) 0.12123(17) 0.0458(19) Uani 0.819(6) 1 d G U P C 1
H65 H 0.2495 0.3020 0.1605 0.055 Uiso 0.819(6) 1 calc R U P C 1
C66 C 0.2794(5) 0.2494(2) 0.0847(2) 0.062(2) Uani 0.819(6) 1 d G U P C 1
H66 H 0.2558 0.2071 0.0989 0.074 Uiso 0.819(6) 1 calc R U P C 1
C67 C 0.3177(5) 0.2549(2) 0.0273(2) 0.066(2) Uani 0.819(6) 1 d G U P C 1
H67 H 0.3203 0.2163 0.0023 0.080 Uiso 0.819(6) 1 calc R U P C 1
C68 C 0.3522(5) 0.3167(3) 0.00642(18) 0.070(3) Uani 0.819(6) 1 d G U P C 1
H68 H 0.3783 0.3205 -0.0328 0.084 Uiso 0.819(6) 1 calc R U P C 1
C69 C 0.3484(5) 0.3731(2) 0.0430(2) 0.060(2) Uani 0.819(6) 1 d G U P C 1
H69 H 0.3720 0.4154 0.0287 0.072 Uiso 0.819(6) 1 calc R U P C 1
C64A C 0.3137(18) 0.3098(12) 0.1008(10) 0.058(4) Uani 0.181(6) 1 d G U P C 2
H64A H 0.3488 0.2957 0.1356 0.070 Uiso 0.181(6) 1 calc R U P C 2
C65A C 0.2939(14) 0.2638(9) 0.0557(12) 0.070(4) Uani 0.181(6) 1 d G U P C 2
H65A H 0.3154 0.2183 0.0597 0.084 Uiso 0.181(6) 1 calc R U P C 2
C66A C 0.243(2) 0.2844(11) 0.0047(9) 0.075(4) Uani 0.181(6) 1 d G U P C 2
H66A H 0.2290 0.2530 -0.0261 0.090 Uiso 0.181(6) 1 calc R U P C 2
C67A C 0.211(2) 0.3510(12) -0.0012(9) 0.072(6) Uani 0.181(6) 1 d G U P C 2
H67A H 0.1760 0.3651 -0.0360 0.086 Uiso 0.181(6) 1 calc R U P C 2
C68A C 0.2310(17) 0.3970(9) 0.0439(11) 0.063(5) Uani 0.181(6) 1 d G U P C 2
H68A H 0.2095 0.4425 0.0399 0.076 Uiso 0.181(6) 1 calc R U P C 2
C69A C 0.2823(17) 0.3764(12) 0.0949(9) 0.053(4) Uani 0.181(6) 1 d DG U P C 2
C70 C 0.2366(6) 0.4224(3) 0.2203(3) 0.0560(18) Uani 1 1 d . . . . .
H70A H 0.2673 0.3848 0.2421 0.084 Uiso 1 1 calc R U . . .
H70B H 0.1663 0.4107 0.2087 0.084 Uiso 1 1 calc R U . . .
H70C H 0.2355 0.4626 0.2456 0.084 Uiso 1 1 calc R U . . .

loop_
_atom_site_aniso_label
_atom_site_aniso_U_11
_atom_site_aniso_U_22
_atom_site_aniso_U_33
_atom_site_aniso_U_23
_atom_site_aniso_U_13
_atom_site_aniso_U_12
Si1 0.0180(6) 0.0308(8) 0.0294(8) 0.0061(6) 0.0016(6) 0.0036(6)
Si2 0.0195(7) 0.0259(8) 0.0414(9) 0.0075(6) 0.0005(6) 0.0014(6)
Si3 0.0303(8) 0.0285(8) 0.0353(9) 0.0003(7) -0.0099(6) 0.0084(7)
Si4 0.0339(8) 0.0268(8) 0.0364(9) 0.0033(7) -0.0053(7) -0.0006(7)
O1 0.0218(17) 0.034(2) 0.040(2) 0.0077(18) 0.0005(15) 0.0033(16)
O2 0.0311(18) 0.030(2) 0.043(2) -0.0011(17) -0.0086(17) 0.0087(16)
O3 0.035(2) 0.032(2) 0.052(3) 0.0064(19) -0.0173(18) 0.0045(17)
O4 0.0234(18) 0.035(2) 0.035(2) 0.0089(17) 0.0004(15) 0.0042(16)
C1 0.021(2) 0.028(3) 0.029(3) 0.004(2) 0.000(2) 0.001(2)
C2 0.024(2) 0.023(3) 0.031(3) 0.001(2) 0.002(2) 0.000(2)
C3 0.022(2) 0.016(2) 0.034(3) 0.000(2) 0.000(2) 0.001(2)
C4 0.019(2) 0.021(3) 0.031(3) 0.002(2) 0.001(2) 0.004(2)
C5 0.028(3) 0.036(3) 0.032(3) 0.008(2) 0.007(2) 0.007(2)
C6 0.028(3) 0.072(4) 0.035(3) 0.005(3) 0.002(3) -0.007(3)
C7 0.055(4) 0.088(5) 0.037(4) 0.002(4) -0.008(3) -0.004(4)
C8 0.068(5) 0.082(5) 0.028(3) 0.006(3) 0.006(3) 0.013(4)
C9 0.047(4) 0.068(5) 0.044(4) 0.017(3) 0.019(3) 0.015(3)
C10 0.035(3) 0.051(4) 0.046(4) 0.010(3) 0.006(3) 0.002(3)
C11 0.021(2) 0.036(3) 0.033(3) 0.003(2) 0.000(2) 0.001(2)
C12 0.029(3) 0.036(3) 0.044(3) -0.006(3) 0.000(3) 0.002(3)
C13 0.037(3) 0.053(4) 0.049(4) -0.016(3) 0.002(3) 0.006(3)
C14 0.026(3) 0.072(5) 0.061(4) -0.017(4) 0.010(3) 0.010(3)
C15 0.024(3) 0.063(4) 0.059(4) -0.011(4) 0.007(3) -0.005(3)
C16 0.031(3) 0.039(3) 0.040(3) -0.001(3) 0.001(3) 0.001(3)
C17 0.021(4) 0.030(5) 0.033(4) -0.001(4) 0.002(4) 0.006(4)
C18 0.023(5) 0.045(5) 0.044(4) 0.001(4) -0.008(3) 0.018(4)
C19 0.034(6) 0.064(7) 0.064(6) -0.005(5) -0.021(5) 0.025(6)
C20 0.041(6) 0.077(10) 0.074(7) 0.001(8) -0.033(5) 0.017(6)
C21 0.044(6) 0.077(9) 0.054(6) -0.001(6) -0.030(5) 0.002(7)
C22 0.028(4) 0.057(5) 0.042(6) -0.009(4) -0.016(4) -0.001(4)
C17A 0.024(12) 0.052(12) 0.031(12) -0.006(11) -0.008(11) 0.004(12)
C18A 0.032(13) 0.056(12) 0.047(12) -0.006(11) -0.002(11) 0.011(11)
C19A 0.019(12) 0.067(13) 0.059(12) -0.010(13) -0.017(12) 0.009(11)
C20A 0.032(12) 0.069(16) 0.050(12) -0.008(14) -0.023(11) 0.005(14)
C21A 0.033(12) 0.067(15) 0.046(13) -0.006(13) -0.012(12) 0.012(13)
C22A 0.030(11) 0.063(12) 0.029(12) -0.004(11) -0.013(11) 0.010(11)
C23 0.019(2) 0.031(3) 0.034(3) 0.002(2) -0.002(2) -0.001(2)
C24 0.028(3) 0.060(4) 0.036(3) 0.006(3) -0.003(2) 0.010(3)
C25 0.039(3) 0.083(5) 0.026(3) 0.013(3) -0.006(3) 0.010(3)
C26 0.038(3) 0.086(5) 0.024(3) -0.008(3) 0.004(3) 0.003(3)
C27 0.037(3) 0.064(4) 0.038(4) -0.011(3) 0.006(3) 0.010(3)
C28 0.033(3) 0.041(3) 0.033(3) 0.005(3) 0.002(2) 0.006(3)
C29 0.016(2) 0.024(3) 0.060(4) 0.001(3) 0.002(2) 0.002(2)
C30 0.033(3) 0.035(3) 0.069(4) 0.008(3) -0.005(3) 0.001(3)
C31 0.057(4) 0.028(3) 0.093(6) -0.008(4) -0.014(4) 0.002(3)
C32 0.047(4) 0.043(4) 0.080(5) -0.022(4) -0.014(4) 0.000(3)
C33 0.046(4) 0.045(4) 0.057(4) -0.013(3) -0.010(3) 0.000(3)
C34 0.043(3) 0.032(3) 0.046(4) -0.001(3) -0.001(3) 0.003(3)
C35 0.034(3) 0.065(4) 0.059(4) 0.014(3) 0.009(3) -0.005(3)
C36 0.026(3) 0.030(3) 0.035(3) 0.001(2) -0.006(2) 0.002(2)
C37 0.026(3) 0.024(3) 0.042(3) 0.006(2) -0.009(2) 0.000(2)
C38 0.032(3) 0.032(3) 0.037(3) 0.004(2) -0.008(2) 0.007(2)
C39 0.039(3) 0.026(3) 0.043(3) -0.007(3) -0.009(3) 0.004(2)
C40 0.043(3) 0.029(3) 0.036(3) 0.006(2) -0.007(3) 0.005(3)
C41 0.042(3) 0.037(3) 0.047(4) 0.002(3) -0.004(3) 0.003(3)
C42 0.061(4) 0.044(4) 0.052(4) 0.006(3) 0.010(3) 0.011(3)
C43 0.083(5) 0.052(4) 0.043(4) -0.002(3) 0.004(4) 0.019(4)
C44 0.076(5) 0.047(4) 0.052(4) -0.007(3) -0.021(4) 0.009(4)
C45 0.049(4) 0.046(4) 0.048(4) -0.003(3) -0.013(3) 0.008(3)
C46 0.030(3) 0.030(3) 0.029(3) 0.004(2) -0.004(2) 0.008(2)
C47 0.030(3) 0.051(4) 0.049(4) 0.018(3) 0.001(3) 0.007(3)
C48 0.037(3) 0.069(5) 0.052(4) 0.030(3) 0.001(3) 0.009(3)
C49 0.031(3) 0.054(4) 0.046(4) 0.012(3) -0.005(3) 0.015(3)
C50 0.026(3) 0.051(4) 0.050(4) 0.010(3) -0.011(3) -0.004(3)
C51 0.038(3) 0.044(4) 0.041(4) 0.015(3) -0.010(3) -0.007(3)
C52 0.033(3) 0.041(3) 0.042(3) -0.011(3) -0.012(3) 0.017(3)
C53 0.055(4) 0.064(5) 0.047(4) 0.008(3) 0.002(3) 0.015(4)
C54 0.058(5) 0.096(6) 0.058(5) -0.010(4) 0.009(4) 0.029(5)
C55 0.059(5) 0.100(7) 0.059(5) -0.028(5) -0.011(4) 0.040(5)
C56 0.071(5) 0.060(5) 0.059(5) -0.019(4) -0.024(4) 0.038(4)
C57 0.049(4) 0.039(3) 0.051(4) -0.009(3) -0.013(3) 0.017(3)
C58 0.026(6) 0.055(6) 0.032(5) -0.006(4) -0.013(4) 0.013(4)
C59 0.067(10) 0.080(8) 0.040(5) -0.006(5) -0.005(6) 0.015(7)
C60 0.067(9) 0.107(10) 0.041(6) 0.009(6) -0.005(5) 0.025(7)
C61 0.037(6) 0.119(11) 0.042(6) -0.030(6) -0.004(5) 0.013(7)
C62 0.086(9) 0.104(10) 0.065(8) -0.040(7) 0.001(7) -0.005(8)
C63 0.081(8) 0.067(7) 0.049(6) -0.025(5) 0.005(5) -0.001(6)
C58A 0.060(15) 0.059(12) 0.046(12) -0.019(11) -0.011(11) 0.017(12)
C59A 0.038(13) 0.068(12) 0.043(11) -0.026(10) -0.022(10) 0.030(11)
C60A 0.056(13) 0.089(14) 0.053(12) -0.012(12) -0.019(11) 0.021(12)
C61A 0.060(14) 0.098(15) 0.057(13) -0.017(13) -0.040(12) 0.024(13)
C62A 0.098(15) 0.105(15) 0.077(14) -0.034(13) 0.004(13) -0.005(14)
C63A 0.082(15) 0.079(13) 0.056(13) -0.037(12) 0.004(13) -0.006(14)
C64 0.039(4) 0.035(4) 0.040(4) -0.004(3) -0.004(3) -0.005(3)
C65 0.058(4) 0.043(4) 0.037(4) 0.002(3) 0.010(3) -0.013(3)
C66 0.087(5) 0.049(4) 0.049(5) 0.003(4) 0.012(4) -0.014(4)
C67 0.098(6) 0.057(5) 0.043(5) -0.014(4) 0.008(4) -0.006(4)
C68 0.108(6) 0.056(5) 0.046(5) -0.013(4) 0.008(5) -0.008(5)
C69 0.092(5) 0.047(4) 0.040(4) -0.005(3) 0.007(4) -0.014(4)
C64A 0.075(7) 0.049(7) 0.050(7) -0.008(7) 0.004(7) -0.013(7)
C65A 0.096(8) 0.060(8) 0.053(8) -0.012(8) 0.006(8) -0.009(8)
C66A 0.104(9) 0.068(8) 0.051(8) -0.017(8) -0.002(8) -0.010(8)
C67A 0.098(12) 0.068(11) 0.050(11) -0.013(10) -0.009(11) -0.028(11)
C68A 0.090(10) 0.057(9) 0.043(9) -0.006(8) 0.000(9) -0.024(9)
C69A 0.068(7) 0.044(7) 0.046(7) -0.006(7) 0.004(7) -0.010(7)
C70 0.076(5) 0.051(4) 0.042(4) 0.009(3) 0.014(3) -0.010(4)

loop_
_atom_type_symbol
_atom_type_description
_atom_type_scat_dispersion_real
_atom_type_scat_dispersion_imag
_atom_type_scat_source
C C 0.0033 0.0016 'International Tables Vol C Tables 4.2.6.8 and 6.1.1.4'
H H 0.0000 0.0000 'International Tables Vol C Tables 4.2.6.8 and 6.1.1.4'
O O 0.0106 0.0060 'International Tables Vol C Tables 4.2.6.8 and 6.1.1.4'
Si Si 0.0817 0.0704 'International Tables Vol C Tables 4.2.6.8 and 6.1.1.4'

loop_
_geom_angle_atom_site_label_1
_geom_angle_atom_site_label_2
_geom_angle_atom_site_label_3
_geom_angle
O1 Si1 O4 108.42(18)
O1 Si1 C1 115.6(2)
O1 Si1 C4 114.2(2)
O4 Si1 C1 112.8(2)
O4 Si1 C4 111.3(2)
C4 Si1 C1 94.0(2)
O1 Si2 C29 108.5(2)
O1 Si2 C35 108.3(3)
O2 Si2 O1 109.77(19)
O2 Si2 C29 107.2(2)
O2 Si2 C35 109.9(3)
C35 Si2 C29 113.2(3)
O2 Si3 O3 109.2(2)
O2 Si3 C36 113.6(2)
O2 Si3 C39 113.5(2)
O3 Si3 C36 112.6(2)
O3 Si3 C39 113.4(2)
C39 Si3 C36 94.0(2)
O3 Si4 C64 105.8(2)
O3 Si4 C69A 117.8(7)
O3 Si4 C70 108.7(3)
O4 Si4 O3 108.08(19)
O4 Si4 C64 112.3(2)
O4 Si4 C69A 102.3(9)
O4 Si4 C70 110.3(3)
C70 Si4 C64 111.3(3)
C70 Si4 C69A 109.3(8)
Si1 O1 Si2 152.3(2)
Si3 O2 Si2 166.3(3)
Si3 O3 Si4 153.1(3)
Si4 O4 Si1 155.1(3)
C2 C1 Si1 106.8(4)
C2 C1 C5 126.2(5)
C5 C1 Si1 126.7(4)
C1 C2 C3 116.4(4)
C1 C2 C11 123.5(5)
C11 C2 C3 120.1(4)
C4 C3 C2 115.8(4)
C4 C3 C17 125.0(5)
C4 C3 C17A 127.2(10)
C17 C3 C2 119.1(5)
C17A C3 C2 116.7(11)
C3 C4 Si1 106.9(4)
C3 C4 C23 128.9(5)
C23 C4 Si1 124.0(4)
C6 C5 C1 119.6(5)
C6 C5 C10 117.9(5)
C10 C5 C1 122.5(5)
C5 C6 H6 119.6
C5 C6 C7 120.8(6)
C7 C6 H6 119.6
C6 C7 H7 119.7
C8 C7 C6 120.7(6)
C8 C7 H7 119.7
C7 C8 H8 120.5
C7 C8 C9 118.9(6)
C9 C8 H8 120.5
C8 C9 H9 119.2
C8 C9 C10 121.6(6)
C10 C9 H9 119.2
C5 C10 H10 120.0
C9 C10 C5 120.0(6)
C9 C10 H10 120.0
C12 C11 C2 119.9(5)
C12 C11 C16 118.7(5)
C16 C11 C2 121.4(5)
C11 C12 H12 119.5
C13 C12 C11 120.9(5)
C13 C12 H12 119.5
C12 C13 H13 119.7
C12 C13 C14 120.6(6)
C14 C13 H13 119.7
C13 C14 H14 120.3
C13 C14 C15 119.5(6)
C15 C14 H14 120.3
C14 C15 H15 119.5
C14 C15 C16 120.9(6)
C16 C15 H15 119.5
C11 C16 H16 120.3
C15 C16 C11 119.4(5)
C15 C16 H16 120.3
C18 C17 C3 116.6(10)
C22 C17 C3 124.6(10)
C22 C17 C18 118.8(7)
C17 C18 H18 119.8
C19 C18 C17 120.4(9)
C19 C18 H18 119.8
C18 C19 H19 119.7
C20 C19 C18 120.5(9)
C20 C19 H19 119.7
C19 C20 H20 119.6
C19 C20 C21 120.7(9)
C21 C20 H20 119.6
C20 C21 H21 120.2
C20 C21 C22 119.5(9)
C22 C21 H21 120.3
C17 C22 C21 120.0(10)
C17 C22 H22 120.0
C21 C22 H22 120.0
C18A C17A C3 139(4)
C22A C17A C3 104(3)
C22A C17A C18A 116(2)
C17A C18A H18A 119.8
C19A C18A C17A 120(3)
C19A C18A H18A 119.9
C18A C19A H19A 118.1
C18A C19A C20A 124(3)
C20A C19A H19A 118.2
C19A C20A H20A 120.5
C19A C20A C21A 119(3)
C21A C20A H20A 120.6
C20A C21A H21A 120.8
C20A C21A C22A 118(3)
C22A C21A H21A 120.9
C17A C22A C21A 123(3)
C17A C22A H22A 118.7
C21A C22A H22A 118.6
C24 C23 C4 126.0(5)
C28 C23 C4 118.1(5)
C28 C23 C24 115.7(5)
C23 C24 H24 118.8
C25 C24 C23 122.5(5)
C25 C24 H24 118.8
C24 C25 H25 119.8
C24 C25 C26 120.3(6)
C26 C25 H25 119.8
C25 C26 H26 120.2
C27 C26 C25 119.6(6)
C27 C26 H26 120.2
C26 C27 H27 119.8
C26 C27 C28 120.4(6)
C28 C27 H27 119.8
C23 C28 H28 119.2
C27 C28 C23 121.5(5)
C27 C28 H28 119.2
C30 C29 Si2 121.0(5)
C30 C29 C34 117.8(6)
C34 C29 Si2 121.2(4)
C29 C30 H30 120.0
C31 C30 C29 120.0(6)
C31 C30 H30 120.0
C30 C31 H31 119.5
C32 C31 C30 121.0(6)
C32 C31 H31 119.5
C31 C32 H32 120.3
C31 C32 C33 119.4(6)
C33 C32 H32 120.3
C32 C33 H33 120.0
C34 C33 C32 119.9(7)
C34 C33 H33 120.0
C29 C34 H34 119.1
C33 C34 C29 121.8(6)
C33 C34 H34 119.1
Si2 C35 H35A 109.5
Si2 C35 H35B 109.5
Si2 C35 H35C 109.5
H35A C35 H35B 109.5
H35A C35 H35C 109.5
H35B C35 H35C 109.5
C37 C36 Si3 106.0(4)
C37 C36 C40 127.3(5)
C40 C36 Si3 126.7(4)
C36 C37 C38 116.8(4)
C36 C37 C46 124.5(5)
C46 C37 C38 118.8(4)
C39 C38 C37 116.5(5)
C39 C38 C52 123.8(5)
C52 C38 C37 119.7(4)
C38 C39 Si3 106.7(4)
C38 C39 C58 125.5(8)
C38 C39 C58A 130(3)
C58 C39 Si3 127.7(7)
C58A C39 Si3 121(3)
C41 C40 C36 120.0(5)
C41 C40 C45 117.3(6)
C45 C40 C36 122.6(5)
C40 C41 H41 119.1
C42 C41 C40 121.8(6)
C42 C41 H41 119.1
C41 C42 H42 119.7
C43 C42 C41 120.5(7)
C43 C42 H42 119.7
C42 C43 H43 120.2
C42 C43 C44 119.6(7)
C44 C43 H43 120.2
C43 C44 H44 120.1
C45 C44 C43 119.7(7)
C45 C44 H44 120.1
C40 C45 H45 119.5
C44 C45 C40 121.0(6)
C44 C45 H45 119.5
C47 C46 C37 121.1(5)
C47 C46 C51 118.1(5)
C51 C46 C37 120.7(5)
C46 C47 H47 119.7
C46 C47 C48 120.5(5)
C48 C47 H47 119.7
C47 C48 H48 119.6
C49 C48 C47 120.8(6)
C49 C48 H48 119.6
C48 C49 H49 120.3
C48 C49 C50 119.4(5)
C50 C49 H49 120.3
C49 C50 H50 119.8
C49 C50 C51 120.4(5)
C51 C50 H50 119.8
C46 C51 H51 119.6
C50 C51 C46 120.8(5)
C50 C51 H51 119.6
C53 C52 C38 121.1(5)
C53 C52 C57 119.5(6)
C57 C52 C38 119.4(6)
C52 C53 H53 119.4
C52 C53 C54 121.1(7)
C54 C53 H53 119.4
C53 C54 H54 120.6
C55 C54 C53 118.8(8)
C55 C54 H54 120.6
C54 C55 H55 119.6
C56 C55 C54 120.8(7)
C56 C55 H55 119.6
C55 C56 H56 119.7
C55 C56 C57 120.6(7)
C57 C56 H56 119.7
C52 C57 H57 120.4
C56 C57 C52 119.2(7)
C56 C57 H57 120.4
C59 C58 C39 120.3(11)
C59 C58 C63 118.1(9)
C63 C58 C39 121.5(10)
C58 C59 H59 119.1
C58 C59 C60 121.7(12)
C60 C59 H59 119.1
C59 C60 H60 120.6
C61 C60 C59 118.7(11)
C61 C60 H60 120.6
C60 C61 H61 120.2
C60 C61 C62 119.5(10)
C62 C61 H61 120.2
C61 C62 H62 120.2
C63 C62 C61 119.6(12)
C63 C62 H62 120.2
C58 C63 H63 119.0
C62 C63 C58 122.0(12)
C62 C63 H63 119.0
C59A C58A C39 121(3)
C59A C58A C63A 123(2)
C63A C58A C39 116(3)
C58A C59A H59A 121.2
C58A C59A C60A 118(2)
C60A C59A H59A 121.2
C59A C60A H60A 121.7
C61A C60A C59A 117(3)
C61A C60A H60A 121.7
C60A C61A H61A 117.2
C60A C61A C62A 126(3)
C62A C61A H61A 117.2
C61A C62A H62A 122.7
C63A C62A C61A 115(3)
C63A C62A H62A 122.7
C58A C63A C62A 122(3)
C58A C63A H63A 119.1
C62A C63A H63A 119.1
C65 C64 Si4 118.3(3)
C65 C64 C69 120.0
C69 C64 Si4 121.5(3)
C64 C65 H65 120.0
C64 C65 C66 120.0
C66 C65 H65 120.0
C65 C66 H66 120.0
C67 C66 C65 120.0
C67 C66 H66 120.0
C66 C67 H67 120.0
C66 C67 C68 120.0
C68 C67 H67 120.0
C67 C68 H68 120.0
C69 C68 C67 120.0
C69 C68 H68 120.0
C64 C69 H69 120.0
C68 C69 C64 120.0
C68 C69 H69 120.0
C65A C64A H64A 120.0
C65A C64A C69A 120.0
C69A C64A H64A 120.0
C64A C65A H65A 120.0
C66A C65A C64A 120.0
C66A C65A H65A 120.0
C65A C66A H66A 120.0
C67A C66A C65A 120.0
C67A C66A H66A 120.0
C66A C67A H67A 120.0
C68A C67A C66A 120.0
C68A C67A H67A 120.0
C67A C68A H68A 120.0
C67A C68A C69A 120.0
C69A C68A H68A 120.0
C64A C69A Si4 120.9(15)
C68A C69A Si4 119.1(15)
C68A C69A C64A 120.0
Si4 C70 H70A 109.5
Si4 C70 H70B 109.5
Si4 C70 H70C 109.5
H70A C70 H70B 109.5
H70A C70 H70C 109.5
H70B C70 H70C 109.5

loop_
_geom_bond_atom_site_label_1
_geom_bond_atom_site_label_2
_geom_bond_distance
Si1 O1 1.614(4)
Si1 O4 1.625(4)
Si1 C1 1.855(5)
Si1 C4 1.851(5)
Si2 O1 1.629(4)
Si2 O2 1.620(4)
Si2 C29 1.851(6)
Si2 C35 1.836(6)
Si3 O2 1.608(4)
Si3 O3 1.609(4)
Si3 C36 1.862(5)
Si3 C39 1.854(6)
Si4 O3 1.632(4)
Si4 O4 1.618(4)
Si4 C64 1.860(4)
Si4 C69A 1.860(11)
Si4 C70 1.852(6)
C1 C2 1.348(7)
C1 C5 1.475(7)
C2 C3 1.520(7)
C2 C11 1.493(7)
C3 C4 1.358(7)
C3 C17 1.470(8)
C3 C17A 1.482(13)
C4 C23 1.467(7)
C5 C6 1.383(8)
C5 C10 1.396(7)
C6 H6 0.9500
C6 C7 1.390(8)
C7 H7 0.9500
C7 C8 1.365(10)
C8 H8 0.9500
C8 C9 1.366(10)
C9 H9 0.9500
C9 C10 1.381(9)
C10 H10 0.9500
C11 C12 1.391(7)
C11 C16 1.400(7)
C12 H12 0.9500
C12 C13 1.367(8)
C13 H13 0.9500
C13 C14 1.375(9)
C14 H14 0.9500
C14 C15 1.377(9)
C15 H15 0.9500
C15 C16 1.386(8)
C16 H16 0.9500
C17 C18 1.418(10)
C17 C22 1.386(10)
C18 H18 0.9500
C18 C19 1.377(11)
C19 H19 0.9500
C19 C20 1.355(15)
C20 H20 0.9500
C20 C21 1.399(15)
C21 H21 0.9500
C21 C22 1.400(12)
C22 H22 0.9500
C17A C18A 1.42(2)
C17A C22A 1.40(2)
C18A H18A 0.9500
C18A C19A 1.35(2)
C19A H19A 0.9500
C19A C20A 1.35(3)
C20A H20A 0.9500
C20A C21A 1.40(3)
C21A H21A 0.9500
C21A C22A 1.40(2)
C22A H22A 0.9500
C23 C24 1.398(8)
C23 C28 1.398(7)
C24 H24 0.9500
C24 C25 1.360(8)
C25 H25 0.9500
C25 C26 1.367(9)
C26 H26 0.9500
C26 C27 1.362(9)
C27 H27 0.9500
C27 C28 1.382(8)
C28 H28 0.9500
C29 C30 1.393(8)
C29 C34 1.397(8)
C30 H30 0.9500
C30 C31 1.384(9)
C31 H31 0.9500
C31 C32 1.374(10)
C32 H32 0.9500
C32 C33 1.380(9)
C33 H33 0.9500
C33 C34 1.363(8)
C34 H34 0.9500
C35 H35A 0.9800
C35 H35B 0.9800
C35 H35C 0.9800
C36 C37 1.355(7)
C36 C40 1.476(8)
C37 C38 1.508(8)
C37 C46 1.493(7)
C38 C39 1.345(7)
C38 C52 1.503(7)
C39 C58 1.489(9)
C39 C58A 1.484(14)
C40 C41 1.381(8)
C40 C45 1.397(8)
C41 H41 0.9500
C41 C42 1.374(9)
C42 H42 0.9500
C42 C43 1.349(10)
C43 H43 0.9500
C43 C44 1.399(10)
C44 H44 0.9500
C44 C45 1.374(9)
C45 H45 0.9500
C46 C47 1.376(8)
C46 C51 1.394(8)
C47 H47 0.9500
C47 C48 1.386(8)
C48 H48 0.9500
C48 C49 1.367(8)
C49 H49 0.9500
C49 C50 1.368(8)
C50 H50 0.9500
C50 C51 1.381(7)
C51 H51 0.9500
C52 C53 1.367(9)
C52 C57 1.408(8)
C53 H53 0.9500
C53 C54 1.395(9)
C54 H54 0.9500
C54 C55 1.382(11)
C55 H55 0.9500
C55 C56 1.369(11)
C56 H56 0.9500
C56 C57 1.383(9)
C57 H57 0.9500
C58 C59 1.376(12)
C58 C63 1.378(12)
C59 H59 0.9500
C59 C60 1.401(13)
C60 H60 0.9500
C60 C61 1.393(17)
C61 H61 0.9500
C61 C62 1.401(18)
C62 H62 0.9500
C62 C63 1.371(14)
C63 H63 0.9500
C58A C59A 1.37(2)
C58A C63A 1.37(2)
C59A H59A 0.9500
C59A C60A 1.42(2)
C60A H60A 0.9500
C60A C61A 1.39(3)
C61A H61A 0.9500
C61A C62A 1.40(3)
C62A H62A 0.9500
C62A C63A 1.37(3)
C63A H63A 0.9500
C64 C65 1.3900
C64 C69 1.3900
C65 H65 0.9500
C65 C66 1.3900
C66 H66 0.9500
C66 C67 1.3900
C67 H67 0.9500
C67 C68 1.3900
C68 H68 0.9500
C68 C69 1.3900
C69 H69 0.9500
C64A H64A 0.9500
C64A C65A 1.3900
C64A C69A 1.3900
C65A H65A 0.9500
C65A C66A 1.3900
C66A H66A 0.9500
C66A C67A 1.3900
C67A H67A 0.9500
C67A C68A 1.3900
C68A H68A 0.9500
C68A C69A 1.3900
C70 H70A 0.9800
C70 H70B 0.9800
C70 H70C 0.9800

loop_
_geom_torsion_atom_site_label_1
_geom_torsion_atom_site_label_2
_geom_torsion_atom_site_label_3
_geom_torsion_atom_site_label_4
_geom_torsion
Si1 C1 C2 C3 -3.7(5)
Si1 C1 C2 C11 178.6(4)
Si1 C1 C5 C6 48.0(7)
Si1 C1 C5 C10 -129.0(5)
Si1 C4 C23 C24 -153.1(5)
Si1 C4 C23 C28 21.8(7)
Si2 C29 C30 C31 176.2(5)
Si2 C29 C34 C33 -174.8(5)
Si3 C36 C37 C38 0.3(6)
Si3 C36 C37 C46 -178.5(4)
Si3 C36 C40 C41 44.9(7)
Si3 C36 C40 C45 -131.8(5)
Si3 C39 C58 C59 64.8(15)
Si3 C39 C58 C63 -115.8(12)
Si3 C39 C58A C59A 71(6)
Si3 C39 C58A C63A -102(5)
Si4 C64 C65 C66 -175.0(4)
Si4 C64 C69 C68 174.9(4)
O1 Si1 O4 Si4 73.1(6)
O1 Si1 C1 C2 123.3(4)
O1 Si1 C1 C5 -62.4(5)
O1 Si1 C4 C3 -123.9(3)
O1 Si1 C4 C23 50.8(5)
O1 Si2 O2 Si3 6.9(12)
O1 Si2 C29 C30 -76.3(5)
O1 Si2 C29 C34 100.5(5)
O2 Si2 O1 Si1 6.7(6)
O2 Si2 C29 C30 165.2(4)
O2 Si2 C29 C34 -18.0(5)
O2 Si3 O3 Si4 23.5(7)
O2 Si3 C36 C37 -119.1(4)
O2 Si3 C36 C40 59.4(5)
O2 Si3 C39 C38 120.0(4)
O2 Si3 C39 C58 -63.1(8)
O2 Si3 C39 C58A -74(2)
O3 Si3 O2 Si2 -12.7(12)
O3 Si3 C36 C37 116.1(4)
O3 Si3 C36 C40 -65.4(5)
O3 Si3 C39 C38 -114.7(4)
O3 Si3 C39 C58 62.3(8)
O3 Si3 C39 C58A 52(2)
O3 Si4 O4 Si1 -64.1(6)
O3 Si4 C64 C65 102.5(3)
O3 Si4 C64 C69 -72.4(4)
O3 Si4 C69A C64A 53.8(12)
O3 Si4 C69A C68A -123.1(12)
O4 Si1 O1 Si2 -21.2(6)
O4 Si1 C1 C2 -111.1(4)
O4 Si1 C1 C5 63.2(5)
O4 Si1 C4 C3 113.0(3)
O4 Si1 C4 C23 -72.3(4)
O4 Si4 O3 Si3 -11.7(7)
O4 Si4 C64 C65 -139.8(3)
O4 Si4 C64 C69 45.3(4)
O4 Si4 C69A C64A 172.2(8)
O4 Si4 C69A C68A -4.8(15)
C1 Si1 O1 Si2 106.7(6)
C1 Si1 O4 Si4 -56.3(6)
C1 Si1 C4 C3 -3.5(4)
C1 Si1 C4 C23 171.2(4)
C1 C2 C3 C4 1.2(7)
C1 C2 C3 C17 -179.7(7)
C1 C2 C3 C17A -172(2)
C1 C2 C11 C12 57.9(7)
C1 C2 C11 C16 -121.0(6)
C1 C5 C6 C7 -176.7(6)
C1 C5 C10 C9 176.1(5)
C2 C1 C5 C6 -138.8(6)
C2 C1 C5 C10 44.1(8)
C2 C3 C4 Si1 2.0(5)
C2 C3 C4 C23 -172.3(5)
C2 C3 C17 C18 63.4(10)
C2 C3 C17 C22 -119.8(8)
C2 C3 C17A C18A 49(5)
C2 C3 C17A C22A -116.1(17)
C2 C11 C12 C13 -179.5(5)
C2 C11 C16 C15 179.2(5)
C3 C2 C11 C12 -119.6(5)
C3 C2 C11 C16 61.5(7)
C3 C4 C23 C24 20.4(9)
C3 C4 C23 C28 -164.7(5)
C3 C17 C18 C19 178.2(9)
C3 C17 C22 C21 -179.4(9)
C3 C17A C18A C19A -171(4)
C3 C17A C22A C21A 176(4)
C4 Si1 O1 Si2 -145.9(5)
C4 Si1 O4 Si4 -160.5(5)
C4 Si1 C1 C2 4.1(4)
C4 Si1 C1 C5 178.4(5)
C4 C3 C17 C18 -117.6(8)
C4 C3 C17 C22 59.1(12)
C4 C3 C17A C18A -124(4)
C4 C3 C17A C22A 71(3)
C4 C23 C24 C25 173.8(6)
C4 C23 C28 C27 -174.6(5)
C5 C1 C2 C3 -178.0(5)
C5 C1 C2 C11 4.3(8)
C5 C6 C7 C8 0.6(11)
C6 C5 C10 C9 -1.0(9)
C6 C7 C8 C9 -1.2(11)
C7 C8 C9 C10 0.6(11)
C8 C9 C10 C5 0.5(10)
C10 C5 C6 C7 0.5(9)
C11 C2 C3 C4 179.0(4)
C11 C2 C3 C17 -2.0(8)
C11 C2 C3 C17A 5(2)
C11 C12 C13 C14 -0.2(10)
C12 C11 C16 C15 0.2(8)
C12 C13 C14 C15 1.2(11)
C13 C14 C15 C16 -1.5(11)
C14 C15 C16 C11 0.8(10)
C16 C11 C12 C13 -0.5(8)
C17 C3 C4 Si1 -177.0(7)
C17 C3 C4 C23 8.6(10)
C17 C3 C17A C18A 162(11)
C17 C3 C17A C22A -3(7)
C17 C18 C19 C20 0.5(17)
C18 C17 C22 C21 -2.7(15)
C18 C19 C20 C21 -0.7(19)
C19 C20 C21 C22 -0.9(19)
C20 C21 C22 C17 2.6(18)
C22 C17 C18 C19 1.2(15)
C17A C3 C4 Si1 175(3)
C17A C3 C4 C23 1(3)
C17A C3 C17 C18 -7(8)
C17A C3 C17 C22 169(9)
C17A C18A C19A C20A 2(8)
C18A C17A C22A C21A 7(5)
C18A C19A C20A C21A 3(8)
C19A C20A C21A C22A -3(8)
C20A C21A C22A C17A -3(7)
C22A C17A C18A C19A -7(6)
C23 C24 C25 C26 0.9(10)
C24 C23 C28 C27 0.8(8)
C24 C25 C26 C27 -0.1(10)
C25 C26 C27 C28 -0.3(10)
C26 C27 C28 C23 -0.1(9)
C28 C23 C24 C25 -1.2(9)
C29 Si2 O1 Si1 -110.1(6)
C29 Si2 O2 Si3 124.6(11)
C29 C30 C31 C32 -1.6(10)
C30 C29 C34 C33 2.0(9)
C30 C31 C32 C33 2.5(11)
C31 C32 C33 C34 -1.2(10)
C32 C33 C34 C29 -1.1(10)
C34 C29 C30 C31 -0.7(8)
C35 Si2 O1 Si1 126.7(6)
C35 Si2 O2 Si3 -112.1(12)
C35 Si2 C29 C30 43.9(5)
C35 Si2 C29 C34 -139.3(5)
C36 Si3 O2 Si2 -139.2(11)
C36 Si3 O3 Si4 150.6(6)
C36 Si3 C39 C38 2.1(4)
C36 Si3 C39 C58 179.0(8)
C36 Si3 C39 C58A 169(2)
C36 C37 C38 C39 1.5(7)
C36 C37 C38 C52 -178.7(5)
C36 C37 C46 C47 67.7(8)
C36 C37 C46 C51 -116.5(6)
C36 C40 C41 C42 -178.2(5)
C36 C40 C45 C44 176.8(6)
C37 C36 C40 C41 -136.9(6)
C37 C36 C40 C45 46.4(9)
C37 C38 C39 Si3 -2.3(6)
C37 C38 C39 C58 -179.3(8)
C37 C38 C39 C58A -167(3)
C37 C38 C52 C53 -113.4(6)
C37 C38 C52 C57 63.6(7)
C37 C46 C47 C48 175.2(6)
C37 C46 C51 C50 -176.5(6)
C38 C37 C46 C47 -111.1(6)
C38 C37 C46 C51 64.7(7)
C38 C39 C58 C59 -118.8(13)
C38 C39 C58 C63 60.6(15)
C38 C39 C58A C59A -126(5)
C38 C39 C58A C63A 61(6)
C38 C52 C53 C54 175.8(6)
C38 C52 C57 C56 -177.0(5)
C39 Si3 O2 Si2 114.9(11)
C39 Si3 O3 Si4 -104.1(6)
C39 Si3 C36 C37 -1.3(4)
C39 Si3 C36 C40 177.2(5)
C39 C38 C52 C53 66.5(8)
C39 C38 C52 C57 -116.5(6)
C39 C58 C59 C60 -175.0(13)
C39 C58 C63 C62 173.9(12)
C39 C58A C59A C60A 177(5)
C39 C58A C63A C62A -180(4)
C40 C36 C37 C38 -178.2(5)
C40 C36 C37 C46 3.0(9)
C40 C41 C42 C43 2.6(9)
C41 C40 C45 C44 0.1(9)
C41 C42 C43 C44 -2.5(10)
C42 C43 C44 C45 1.3(10)
C43 C44 C45 C40 -0.1(10)
C45 C40 C41 C42 -1.3(8)
C46 C37 C38 C39 -179.7(5)
C46 C37 C38 C52 0.2(7)
C46 C47 C48 C49 1.8(10)
C47 C46 C51 C50 -0.5(9)
C47 C48 C49 C50 -1.5(10)
C48 C49 C50 C51 0.2(10)
C49 C50 C51 C46 0.8(10)
C51 C46 C47 C48 -0.7(9)
C52 C38 C39 Si3 177.8(4)
C52 C38 C39 C58 0.8(11)
C52 C38 C39 C58A 13(3)
C52 C53 C54 C55 1.3(11)
C53 C52 C57 C56 0.0(9)
C53 C54 C55 C56 -0.2(11)
C54 C55 C56 C57 -0.9(11)
C55 C56 C57 C52 1.0(10)
C57 C52 C53 C54 -1.2(10)
C58 C39 C58A C59A -58(12)
C58 C39 C58A C63A 128(18)
C58 C59 C60 C61 -1(2)
C59 C58 C63 C62 -7(2)
C59 C60 C61 C62 -3.2(18)
C60 C61 C62 C63 2.1(18)
C61 C62 C63 C58 3.0(19)
C63 C58 C59 C60 6(2)
C58A C39 C58 C59 121(15)
C58A C39 C58 C63 -60(14)
C58A C59A C60A C61A 6(6)
C59A C58A C63A C62A 7(9)
C59A C60A C61A C62A 1(6)
C60A C61A C62A C63A -5(6)
C61A C62A C63A C58A 1(7)
C63A C58A C59A C60A -10(8)
C64 Si4 O3 Si3 108.8(6)
C64 Si4 O4 Si1 179.6(5)
C64 Si4 C69A C64A 31(3)
C64 Si4 C69A C68A -146(5)
C64 C65 C66 C67 0.0
C65 C64 C69 C68 0.0
C65 C66 C67 C68 0.0
C66 C67 C68 C69 0.0
C67 C68 C69 C64 0.0
C69 C64 C65 C66 0.0
C64A C65A C66A C67A 0.0
C65A C64A C69A Si4 -176.9(16)
C65A C64A C69A C68A 0.0
C65A C66A C67A C68A 0.0
C66A C67A C68A C69A 0.0
C67A C68A C69A Si4 177.0(16)
C67A C68A C69A C64A 0.0
C69A Si4 O3 Si3 103.5(12)
C69A Si4 O4 Si1 170.9(9)
C69A Si4 C64 C65 -99(4)
C69A Si4 C64 C69 86(4)
C69A C64A C65A C66A 0.0
C70 Si4 O3 Si3 -131.5(6)
C70 Si4 O4 Si1 54.7(6)
C70 Si4 C64 C65 -15.4(4)
C70 Si4 C64 C69 169.6(4)
C70 Si4 C69A C64A -70.9(9)
C70 Si4 C69A C68A 112.2(13)
